data_4000969
loop_
_publ_author_name
'Jung, Byung Jun'
'Sun, Jia'
'Lee, Taegweon'
'Sarjeant, Amy'
'Katz, Howard E.'

_publ_section_title
;
 Low-Temperature-Processible, Transparent, and Air-Operable n-Channel
 Fluorinated Phenylethylated Naphthalenetetracarboxylic Diimide
 Semiconductors Applied to Flexible Transistors
;
_journal_issue 1
_journal_name_full 'Chemistry of Materials'
_journal_page_first 94
_journal_paper_doi 10.1021/cm802281k
_journal_volume 21
_journal_year 2009
_chemical_formula_moiety 'C30 H18 F4 N2 O4'
_chemical_formula_sum 'C30 H18 F4 N2 O4'
_chemical_formula_weight 546.46
_chemical_name_systematic
; 
 ? 
;
_space_group_IT_number 14
_symmetry_cell_setting monoclinic
_symmetry_space_group_name_Hall '-P 2yn'
_symmetry_space_group_name_H-M 'P 1 21/n 1'
_atom_sites_solution_hydrogens geom
_atom_sites_solution_primary direct
_atom_sites_solution_secondary difmap
_audit_creation_date
;
'Tue Apr 22 09:34:10 2008'
;
_audit_creation_method SHELXL-97
_cell_angle_alpha 90.00
_cell_angle_beta 92.006(2)
_cell_angle_gamma 90.00
_cell_formula_units_Z 2
_cell_length_a 6.62200(10)
_cell_length_b 22.2242(4)
_cell_length_c 7.8567(2)
_cell_measurement_reflns_used 6530
_cell_measurement_temperature 110
_cell_measurement_theta_max 28.9967
_cell_measurement_theta_min 3.7696
_cell_volume 1155.55(4)
_computing_cell_refinement 'Oxford Diffraction CrysAlis RED'
_computing_data_collection 'Oxford Diffraction CrysAlis CCD'
_computing_data_reduction 'Oxford Diffraction CrysAlis RED'
_computing_molecular_graphics 'Sheldrick, G.M. (2000). SHELXTL v6.10.'
_computing_publication_material 'Sheldrick, G.M. (2000). SHELXTL v6.10.'
_computing_structure_refinement 'Sheldrick, G.M. (2000). SHELXTL v6.10.'
_computing_structure_solution 'Sheldrick, G.M. (2000). SHELXTL v6.10.'
_diffrn_ambient_temperature 110
_diffrn_detector_area_resol_mean 15.9890
_diffrn_measured_fraction_theta_full 0.994
_diffrn_measured_fraction_theta_max 0.994
_diffrn_measurement_details 'see scan set'
_diffrn_measurement_device Kappa
_diffrn_measurement_device_type Xcalibur3
_diffrn_measurement_method ' omega phi scans'
_diffrn_orient_matrix_UB_11 0.0250003927
_diffrn_orient_matrix_UB_12 -0.0309892953
_diffrn_orient_matrix_UB_13 -0.0003725222
_diffrn_orient_matrix_UB_21 0.0754271957
_diffrn_orient_matrix_UB_22 0.0056485979
_diffrn_orient_matrix_UB_23 -0.0597081292
_diffrn_orient_matrix_UB_31 0.0717591119
_diffrn_orient_matrix_UB_32 0.0048391498
_diffrn_orient_matrix_UB_33 0.0676320388
_diffrn_radiation_monochromator graphite
_diffrn_radiation_source 'Enhance (Mo) X-ray Source'
_diffrn_radiation_type 'Mo K\a'
_diffrn_radiation_wavelength 0.71073
_diffrn_reflns_av_R_equivalents 0.0251
_diffrn_reflns_av_sigmaI/netI 0.0223
_diffrn_reflns_limit_h_max 9
_diffrn_reflns_limit_h_min -9
_diffrn_reflns_limit_k_max 30
_diffrn_reflns_limit_k_min -30
_diffrn_reflns_limit_l_max 10
_diffrn_reflns_limit_l_min -10
_diffrn_reflns_number 11978
_diffrn_reflns_resolution_max 0.73
_diffrn_reflns_theta_full 29.07
_diffrn_reflns_theta_max 29.07
_diffrn_reflns_theta_min 3.78
_diffrn_source_current 40
_diffrn_source_power 2
_diffrn_source_voltage 50
_exptl_absorpt_coefficient_mu 0.127
_exptl_absorpt_correction_T_max 0.987
_exptl_absorpt_correction_T_min 0.973
_exptl_absorpt_correction_type analytical
_exptl_absorpt_process_details
;
CrysAlis RED, Oxford Diffraction Ltd.,
Version 1.171.32.5 (release 08-05-2007 CrysAlis171 .NET)
(compiled May  8 2007,13:10:02)
Analytical numeric absorption correction using a multifaceted crystal
   model based on expressions derived by R.C. Clark & J.S. Reid.
(Clark, R. C. & Reid, J. S. (1995). Acta Cryst. A51, 887-897)
;
_exptl_crystal_colour 'pale purple'
_exptl_crystal_density_diffrn 1.571
_exptl_crystal_density_method 'not measured'
_exptl_crystal_description block
_exptl_crystal_F_000 560
_exptl_crystal_size_max 0.3430
_exptl_crystal_size_mid 0.1615
_exptl_crystal_size_min 0.1464
_refine_diff_density_max 0.414
_refine_diff_density_min -0.196
_refine_diff_density_rms 0.050
_refine_ls_extinction_method none
_refine_ls_goodness_of_fit_ref 1.056
_refine_ls_hydrogen_treatment constr
_refine_ls_matrix_type full
_refine_ls_number_parameters 181
_refine_ls_number_reflns 3080
_refine_ls_number_restraints 0
_refine_ls_restrained_S_all 1.056
_refine_ls_R_factor_all 0.0559
_refine_ls_R_factor_gt 0.0395
_refine_ls_shift/su_max 0.000
_refine_ls_shift/su_mean 0.000
_refine_ls_structure_factor_coef Fsqd
_refine_ls_weighting_details 'calc w=1/[\s^2^(Fo^2^)+(0.0642P)^2^+0.2694P] where P=(Fo^2^+2Fc^2^)/3'
_refine_ls_weighting_scheme calc
_refine_ls_wR_factor_gt 0.1053
_refine_ls_wR_factor_ref 0.1156
_reflns_number_gt 2389
_reflns_number_total 3080
_reflns_threshold_expression >2sigma(I)
_cod_data_source_file cm802281k_si_003.cif
_cod_data_source_block x0450
_cod_depositor_comments
;
The following automatic conversions were performed:

'_symmetry_cell_setting' value 'Monoclinic' changed to 'monoclinic'
according to /home/saulius/struct/CIF-dictionaries/cif_core.dic
dictionary named 'cif_core.dic' version 2.4.2 from 2011-04-26.

Automatic conversion script
Id: cif_fix_values 1715 2011-07-08 13:25:40Z adriana 
;
_cod_original_sg_symbol_H-M 'P2(1)/n  '
_cod_database_code 4000969
_audit_creation_method_reference
;
CrysAlis RED, Oxford Diffraction Ltd.,
Version 1.171.32.5 (release 08-05-2007 CrysAlis171 .NET)
(compiled May  8 2007,13:10:02)
;
_computing_data_collection_reference
;
CrysAlis CCD, Oxford Diffraction Ltd.,
Version 1.171.32.5 (release 08-05-2007 CrysAlis171 .NET)
(compiled May  8 2007,13:10:02)
;
_computing_cell_refinment_reference
;
CrysAlis RED, Oxford Diffraction Ltd.,
Version 1.171.32.5 (release 08-05-2007 CrysAlis171 .NET)
(compiled May  8 2007,13:10:02)
;
_computing_data_reduction_reference
;
CrysAlis RED, Oxford Diffraction Ltd.,
Version 1.171.32.5 (release 08-05-2007 CrysAlis171 .NET)
(compiled May  8 2007,13:10:02)
;
_cell_measurement_resolution_max 0.73
_jhu_your_name_here 'Dr. Amy A Sarjeant'
_jhu_your_lab_here 'NCB 240'
_jhu_your_phone_number_here x6-8569
_jhu_your_email_here xray@jhu.edu
_jhu_institutional_source 'Katz Lab'
_jhu_submitting_scientist 'Byung Jun Jung'
_jhu_scientist_phone x6-0799
_jhu_scientist_email bjung6@jhu.edu
_jhu_identifying_number x0450
_jhu_xray_labbook II-118
_jhu_crystalization_labbook 2F2
_jhu_crystalization_solvent
;
;
_jhu_crystalization_method sublimation
_jhu_diffraction_detector_distance 50
_jhu_quality_factor 1

loop_
_symmetry_equiv_pos_as_xyz
'x, y, z'
'-x+1/2, y+1/2, -z+1/2'
'-x, -y, -z'
'x-1/2, -y-1/2, z-1/2'

loop_
_atom_site_label
_atom_site_type_symbol
_atom_site_fract_x
_atom_site_fract_y
_atom_site_fract_z
_atom_site_U_iso_or_equiv
_atom_site_adp_type
_atom_site_occupancy
_atom_site_symmetry_multiplicity
_atom_site_calc_flag
_atom_site_refinement_flags
F1 F 0.24268(14) 0.04906(4) -0.09236(14) 0.0391(3) Uani 1 1 d .
F2 F -0.36795(12) 0.12677(4) 0.09590(12) 0.0322(2) Uani 1 1 d .
O1 O 0.62120(14) 0.31766(4) -0.09256(13) 0.0274(2) Uani 1 1 d .
O2 O 0.05499(15) 0.38140(4) 0.16386(13) 0.0273(2) Uani 1 1 d .
N1 N 0.34263(16) 0.34933(4) 0.04250(14) 0.0198(2) Uani 1 1 d .
C1 C 0.52329(19) 0.35956(5) -0.03905(16) 0.0200(3) Uani 1 1 d .
C2 C 0.58757(18) 0.42315(5) -0.05789(16) 0.0182(2) Uani 1 1 d .
C3 C 0.76265(19) 0.43652(6) -0.14001(16) 0.0207(3) Uani 1 1 d .
H3A H 0.8409 0.4050 -0.1858 0.025 Uiso 1 1 calc R
C4 C 0.46841(17) 0.46970(5) 0.00824(15) 0.0166(2) Uani 1 1 d .
C5 C 0.28709(18) 0.45727(5) 0.09050(16) 0.0180(2) Uani 1 1 d .
C6 C 0.17385(19) 0.50340(5) 0.15637(16) 0.0211(3) Uani 1 1 d .
H6A H 0.0528 0.4945 0.2128 0.025 Uiso 1 1 calc R
C7 C 0.21596(19) 0.39422(5) 0.10382(16) 0.0199(3) Uani 1 1 d .
C8 C 0.27412(19) 0.28656(5) 0.06103(17) 0.0214(3) Uani 1 1 d .
H8A H 0.1948 0.2830 0.1651 0.026 Uiso 1 1 calc R
H8B H 0.3933 0.2598 0.0744 0.026 Uiso 1 1 calc R
C9 C 0.14434(19) 0.26626(5) -0.09307(16) 0.0204(3) Uani 1 1 d .
H9A H 0.0281 0.2939 -0.1101 0.025 Uiso 1 1 calc R
H9B H 0.2253 0.2675 -0.1966 0.025 Uiso 1 1 calc R
C10 C 0.06891(19) 0.20314(5) -0.06545(15) 0.0178(2) Uani 1 1 d .
C11 C 0.19351(19) 0.15404(5) -0.09644(17) 0.0218(3) Uani 1 1 d .
H11A H 0.3241 0.1596 -0.1403 0.026 Uiso 1 1 calc R
C12 C 0.1226(2) 0.09717(5) -0.06185(18) 0.0241(3) Uani 1 1 d .
C13 C -0.0649(2) 0.08591(5) 0.00321(17) 0.0233(3) Uani 1 1 d .
H13A H -0.1098 0.0463 0.0270 0.028 Uiso 1 1 calc R
C14 C -0.18272(19) 0.13581(6) 0.03129(17) 0.0213(3) Uani 1 1 d .
C15 C -0.12233(19) 0.19384(5) -0.00209(16) 0.0197(3) Uani 1 1 d .
H15A H -0.2095 0.2269 0.0177 0.024 Uiso 1 1 calc R

loop_
_atom_site_aniso_label
_atom_site_aniso_U_11
_atom_site_aniso_U_22
_atom_site_aniso_U_33
_atom_site_aniso_U_23
_atom_site_aniso_U_13
_atom_site_aniso_U_12
F1 0.0371(5) 0.0131(4) 0.0681(7) 0.0018(4) 0.0170(4) 0.0064(3)
F2 0.0255(4) 0.0286(4) 0.0434(5) -0.0007(4) 0.0123(4) -0.0055(3)
O1 0.0287(5) 0.0125(4) 0.0412(6) -0.0027(4) 0.0021(4) 0.0020(3)
O2 0.0276(5) 0.0199(5) 0.0347(5) 0.0014(4) 0.0077(4) -0.0062(4)
N1 0.0242(5) 0.0098(5) 0.0254(6) 0.0009(4) -0.0013(4) -0.0031(4)
C1 0.0224(6) 0.0133(5) 0.0241(6) 0.0006(4) -0.0028(5) -0.0009(4)
C2 0.0212(6) 0.0116(5) 0.0216(6) -0.0006(4) -0.0013(4) -0.0003(4)
C3 0.0217(6) 0.0156(5) 0.0249(6) -0.0026(5) 0.0016(5) 0.0019(4)
C4 0.0187(6) 0.0119(5) 0.0189(6) 0.0007(4) -0.0009(4) -0.0014(4)
C5 0.0198(6) 0.0124(5) 0.0216(6) 0.0010(4) -0.0003(4) -0.0027(4)
C6 0.0205(6) 0.0180(6) 0.0249(6) 0.0003(5) 0.0031(4) -0.0014(5)
C7 0.0234(6) 0.0147(6) 0.0214(6) 0.0013(4) 0.0000(5) -0.0031(4)
C8 0.0269(6) 0.0109(5) 0.0262(6) 0.0029(5) -0.0018(5) -0.0045(4)
C9 0.0272(6) 0.0121(5) 0.0220(6) 0.0014(4) 0.0000(5) -0.0026(4)
C10 0.0238(6) 0.0124(5) 0.0170(5) -0.0001(4) -0.0007(4) -0.0015(4)
C11 0.0217(6) 0.0150(6) 0.0289(7) -0.0006(5) 0.0044(5) -0.0015(4)
C12 0.0265(6) 0.0123(5) 0.0336(7) -0.0007(5) 0.0032(5) 0.0028(4)
C13 0.0281(6) 0.0128(5) 0.0291(7) 0.0004(5) 0.0022(5) -0.0049(5)
C14 0.0205(6) 0.0205(6) 0.0231(6) -0.0008(5) 0.0024(5) -0.0044(5)
C15 0.0228(6) 0.0160(6) 0.0205(6) -0.0021(4) 0.0013(5) 0.0009(4)

loop_
_atom_type_symbol
_atom_type_description
_atom_type_scat_dispersion_real
_atom_type_scat_dispersion_imag
_atom_type_scat_source
C C 0.0033 0.0016 'International Tables Vol C Tables 4.2.6.8 and 6.1.1.4'
H H 0.0000 0.0000 'International Tables Vol C Tables 4.2.6.8 and 6.1.1.4'
N N 0.0061 0.0033 'International Tables Vol C Tables 4.2.6.8 and 6.1.1.4'
O O 0.0106 0.0060 'International Tables Vol C Tables 4.2.6.8 and 6.1.1.4'
F F 0.0171 0.0103 'International Tables Vol C Tables 4.2.6.8 and 6.1.1.4'

loop_
_exptl_crystal_face_index_h
_exptl_crystal_face_index_k
_exptl_crystal_face_index_l
_exptl_crystal_face_perp_dist
6.00 8.00 -8.00 0.0648
2.00 -30.00 1.00 0.0955
-5.00 0.00 10.00 0.0696
2.00 1.00 11.00 0.1011
5.00 15.00 8.00 0.0935
0.00 2.00 -11.00 0.0686
-6.00 19.00 -5.00 0.1371
-1.00 -30.00 3.00 0.0739
3.00 29.00 0.00 0.0606
0.00 28.00 -5.00 0.0773
-5.00 20.00 6.00 0.0979
0.00 31.00 2.00 0.0698
-3.00 20.00 8.00 0.0791
2.00 14.00 9.00 0.0876
3.00 -20.00 -8.00 0.0751
-7.00 -2.00 7.00 0.0925
-6.00 1.00 -8.00 0.1548

loop_
_geom_angle_atom_site_label_1
_geom_angle_atom_site_label_2
_geom_angle_atom_site_label_3
_geom_angle
_geom_angle_site_symmetry_1
_geom_angle_site_symmetry_3
C1 N1 C7 125.15(10) . .
C1 N1 C8 118.08(10) . .
C7 N1 C8 116.73(10) . .
O1 C1 N1 120.62(11) . .
O1 C1 C2 122.37(12) . .
N1 C1 C2 117.01(10) . .
C3 C2 C4 120.29(11) . .
C3 C2 C1 120.03(11) . .
C4 C2 C1 119.68(11) . .
C2 C3 C6 120.41(11) . 3_665
C2 C3 H3A 119.8 . .
C6 C3 H3A 119.8 3_665 .
C5 C4 C2 121.39(10) . .
C5 C4 C4 119.12(13) . 3_665
C2 C4 C4 119.49(13) . 3_665
C6 C5 C4 120.54(11) . .
C6 C5 C7 119.79(11) . .
C4 C5 C7 119.66(11) . .
C5 C6 C3 120.14(11) . 3_665
C5 C6 H6A 119.9 . .
C3 C6 H6A 119.9 3_665 .
O2 C7 N1 120.74(11) . .
O2 C7 C5 122.30(12) . .
N1 C7 C5 116.96(11) . .
N1 C8 C9 111.54(10) . .
N1 C8 H8A 109.3 . .
C9 C8 H8A 109.3 . .
N1 C8 H8B 109.3 . .
C9 C8 H8B 109.3 . .
H8A C8 H8B 108.0 . .
C10 C9 C8 109.92(10) . .
C10 C9 H9A 109.7 . .
C8 C9 H9A 109.7 . .
C10 C9 H9B 109.7 . .
C8 C9 H9B 109.7 . .
H9A C9 H9B 108.2 . .
C15 C10 C11 119.83(11) . .
C15 C10 C9 119.98(11) . .
C11 C10 C9 120.13(11) . .
C12 C11 C10 118.37(12) . .
C12 C11 H11A 120.8 . .
C10 C11 H11A 120.8 . .
F1 C12 C11 118.76(12) . .
F1 C12 C13 117.49(11) . .
C11 C12 C13 123.75(12) . .
C14 C13 C12 115.74(11) . .
C14 C13 H13A 122.1 . .
C12 C13 H13A 122.1 . .
F2 C14 C15 118.77(11) . .
F2 C14 C13 117.66(11) . .
C15 C14 C13 123.57(12) . .
C14 C15 C10 118.73(11) . .
C14 C15 H15A 120.6 . .
C10 C15 H15A 120.6 . .

loop_
_geom_bond_atom_site_label_1
_geom_bond_atom_site_label_2
_geom_bond_distance
_geom_bond_site_symmetry_2
F1 C12 1.3588(14) .
F2 C14 1.3587(14) .
O1 C1 1.2179(15) .
O2 C7 1.2145(16) .
N1 C1 1.3954(16) .
N1 C7 1.3997(16) .
N1 C8 1.4758(14) .
C1 C2 1.4848(16) .
C2 C3 1.3788(17) .
C2 C4 1.4114(16) .
C3 C6 1.4070(17) 3_665
C3 H3A 0.9500 .
C4 C5 1.4107(16) .
C4 C4 1.417(2) 3_665
C5 C6 1.3815(17) .
C5 C7 1.4832(16) .
C6 C3 1.4069(17) 3_665
C6 H6A 0.9500 .
C8 C9 1.5281(18) .
C8 H8A 0.9900 .
C8 H8B 0.9900 .
C9 C10 1.5074(16) .
C9 H9A 0.9900 .
C9 H9B 0.9900 .
C10 C15 1.3922(17) .
C10 C11 1.3945(17) .
C11 C12 1.3786(17) .
C11 H11A 0.9500 .
C12 C13 1.3823(18) .
C13 C14 1.3781(18) .
C13 H13A 0.9500 .
C14 C15 1.3781(17) .
C15 H15A 0.9500 .

loop_
_geom_torsion_atom_site_label_1
_geom_torsion_atom_site_label_2
_geom_torsion_atom_site_label_3
_geom_torsion_atom_site_label_4
_geom_torsion
_geom_torsion_site_symmetry_1
_geom_torsion_site_symmetry_4
C7 N1 C1 O1 -177.94(12) . .
C8 N1 C1 O1 -0.25(18) . .
C7 N1 C1 C2 1.60(18) . .
C8 N1 C1 C2 179.29(11) . .
O1 C1 C2 C3 0.72(19) . .
N1 C1 C2 C3 -178.81(11) . .
O1 C1 C2 C4 -179.43(12) . .
N1 C1 C2 C4 1.04(17) . .
C4 C2 C3 C6 1.03(19) . 3_665
C1 C2 C3 C6 -179.12(11) . 3_665
C3 C2 C4 C5 179.03(11) . .
C1 C2 C4 C5 -0.82(18) . .
C3 C2 C4 C4 -0.9(2) . 3_665
C1 C2 C4 C4 179.25(13) . 3_665
C2 C4 C5 C6 179.15(12) . .
C4 C4 C5 C6 -0.9(2) 3_665 .
C2 C4 C5 C7 -1.84(18) . .
C4 C4 C5 C7 178.09(13) 3_665 .
C4 C5 C6 C3 0.80(19) . 3_665
C7 C5 C6 C3 -178.21(11) . 3_665
C1 N1 C7 O2 175.39(12) . .
C8 N1 C7 O2 -2.33(18) . .
C1 N1 C7 C5 -4.16(18) . .
C8 N1 C7 C5 178.12(10) . .
C6 C5 C7 O2 3.66(19) . .
C4 C5 C7 O2 -175.35(12) . .
C6 C5 C7 N1 -176.79(11) . .
C4 C5 C7 N1 4.19(17) . .
C1 N1 C8 C9 -88.52(13) . .
C7 N1 C8 C9 89.36(13) . .
N1 C8 C9 C10 -177.19(10) . .
C8 C9 C10 C15 95.90(14) . .
C8 C9 C10 C11 -81.41(15) . .
C15 C10 C11 C12 -0.39(19) . .
C9 C10 C11 C12 176.92(12) . .
C10 C11 C12 F1 179.72(12) . .
C10 C11 C12 C13 -0.5(2) . .
F1 C12 C13 C14 -179.57(12) . .
C11 C12 C13 C14 0.7(2) . .
C12 C13 C14 F2 -179.72(12) . .
C12 C13 C14 C15 0.1(2) . .
F2 C14 C15 C10 178.87(11) . .
C13 C14 C15 C10 -0.9(2) . .
C11 C10 C15 C14 1.07(19) . .
C9 C10 C15 C14 -176.25(11) . .

loop_
_diffrn_scan_number
_diffrn_scan_type
_diffrn_scan_start
_diffrn_scan_end
_diffrn_scan_width
_diffrn_scan_exptime
_diffrn_scan_omega
_diffrn_scan_theta
_diffrn_scan_kappa
_diffrn_scan_phi
_diffrn_scan_omega1
_diffrn_scan_theta1
_diffrn_scan_frames
1 omega -38.00 -2.00 1.00 55.00 - 25.96 132.00 165.00 0.00 0.00 36
2 omega 47.00 99.00 1.00 55.00 - 25.96 45.00 0.00 0.00 0.00 52
3 omega 22.00 67.00 1.00 55.00 - 25.96 -165.00 -21.00 0.00 0.00 45
4 omega -51.00 0.00 1.00 55.00 - -26.75 -45.00 0.00 0.00 0.00 51
5 omega -6.00 46.00 1.00 55.00 - -26.75 45.00 120.00 0.00 0.00 52
6 omega -107.00 -62.00 1.00 55.00 - -26.75 165.00 21.00 0.00 0.00 45
7 omega -59.00 -4.00 1.00 55.00 - -26.75 75.00 0.00 0.00 0.00 55
8 omega -8.00 46.00 1.00 55.00 - -26.75 75.00 120.00 0.00 0.00 54
9 phi 28.00 92.00 1.00 55.00 -40.00 -26.75 0.00 - 0.00 0.00 64
10 phi -62.00 2.00 1.00 55.00 -40.00 -26.75 0.00 - 0.00 0.00 64
